data_4023303
loop_
_publ_author_name
'Rishi G. Vaswani'
'A. Richard Chamberlin'

_publ_section_title
;
 Stereocontrolled Total Synthesis of (-)-Kaitocephalin
;
_journal_name_full 'Journal of Organic Chemistry'
_journal_page_first 1661
_journal_page_last 1681
_journal_paper_doi 10.1021/jo702329z
_journal_volume 73
_journal_year 2008
_chemical_formula_sum 'C30 H44 N2 O8'
_chemical_formula_weight 560.67
_chemical_name_systematic
; 
 ? 
;
_space_group_IT_number 19
_symmetry_cell_setting orthorhombic
_symmetry_space_group_name_Hall 'P 2ac 2ab'
_symmetry_space_group_name_H-M 'P 21 21 21'
_atom_sites_solution_hydrogens mixed
_atom_sites_solution_primary direct
_atom_sites_solution_secondary difmap
_audit_creation_method SHELXTL
_cell_angle_alpha 90.00
_cell_angle_beta 90.00
_cell_angle_gamma 90.00
_cell_formula_units_Z 4
_cell_length_a 6.5795(6)
_cell_length_b 17.0246(14)
_cell_length_c 27.565(2)
_cell_measurement_temperature 163(2)
_cell_volume 3087.6(5)
_computing_cell_refinement 'Bruker SMART/SAINT'
_computing_data_collection 'Bruker SMART'
_computing_data_reduction 'Bruker SAINT'
_computing_molecular_graphics 'Bruker SHELXTL'
_computing_publication_material 'Bruker SHELXTL'
_computing_structure_refinement 'Bruker SHELXTL'
_computing_structure_solution 'Bruker SHELXTL'
_diffrn_ambient_temperature 163(2)
_diffrn_measured_fraction_theta_full 1.000
_diffrn_measured_fraction_theta_max 1.000
_diffrn_measurement_device_type 'CCD area detector'
_diffrn_measurement_method 'phi and omega scans'
_diffrn_radiation_monochromator graphite
_diffrn_radiation_source 'normal-focus sealed tube'
_diffrn_radiation_type MoK\a
_diffrn_radiation_wavelength 0.71073
_diffrn_reflns_av_R_equivalents 0.0426
_diffrn_reflns_av_sigmaI/netI 0.0353
_diffrn_reflns_limit_h_max 8
_diffrn_reflns_limit_h_min -8
_diffrn_reflns_limit_k_max 22
_diffrn_reflns_limit_k_min -22
_diffrn_reflns_limit_l_max 35
_diffrn_reflns_limit_l_min -35
_diffrn_reflns_number 33030
_diffrn_reflns_theta_full 27.47
_diffrn_reflns_theta_max 27.47
_diffrn_reflns_theta_min 1.48
_diffrn_standards_decay_% '< 1.0'
_diffrn_standards_interval_count 'initial 50 frames recollected'
_diffrn_standards_number '50 frames'
_exptl_absorpt_coefficient_mu 0.087
_exptl_absorpt_correction_T_max 0.9845
_exptl_absorpt_correction_T_min 0.9719
_exptl_absorpt_correction_type multi-scan
_exptl_absorpt_process_details 'Bruker SADABS'
_exptl_crystal_colour colorless
_exptl_crystal_density_diffrn 1.206
_exptl_crystal_density_meas ?
_exptl_crystal_density_method 'not measured'
_exptl_crystal_description rod
_exptl_crystal_F_000 1208
_exptl_crystal_size_max 0.33
_exptl_crystal_size_mid 0.32
_exptl_crystal_size_min 0.18
_refine_diff_density_max 0.202
_refine_diff_density_min -0.143
_refine_diff_density_rms 0.036
_refine_ls_abs_structure_details 'Flack H D (1983), Acta Cryst. A39, 876-881'
_refine_ls_abs_structure_Flack -0.5(7)
_refine_ls_extinction_method none
_refine_ls_goodness_of_fit_ref 1.064
_refine_ls_hydrogen_treatment mixed
_refine_ls_matrix_type full
_refine_ls_number_parameters 525
_refine_ls_number_reflns 7082
_refine_ls_number_restraints 0
_refine_ls_restrained_S_all 1.064
_refine_ls_R_factor_all 0.0518
_refine_ls_R_factor_gt 0.0351
_refine_ls_shift/su_max 0.000
_refine_ls_shift/su_mean 0.000
_refine_ls_structure_factor_coef Fsqd
_refine_ls_weighting_details 'calc w=1/[\s^2^(Fo^2^)+(0.0267P)^2^+0.6855P] where P=(Fo^2^+2Fc^2^)/3'
_refine_ls_weighting_scheme calc
_refine_ls_wR_factor_gt 0.0708
_refine_ls_wR_factor_ref 0.0783
_reflns_number_gt 5841
_reflns_number_total 7082
_reflns_threshold_expression >2sigma(I)
_cod_data_source_file jo702329z-File003.cif
_cod_data_source_block arc9
_cod_depositor_comments
;
The following automatic conversions were performed:
'_symmetry_cell_setting' value 'Orthorhombic' changed to 'orthorhombic'
according to '/home/saulius/struct/CIF-dictionaries/cif_core.dic'
dictionary named 'cif_core.dic' version 2.4.1 from 2010-06-29.

Automatic conversion script
Id: cif_fix_enum 1527 2010-12-29 10:47:43Z saulius 

The following automatic conversions were performed:

'_exptl_crystal_density_meas' value 'n/a' was changed to '?' - the
value is perceived as not measured.

Automatic conversion script
Id: cif_fix_values 3008 2015-01-20 13:52:24Z robertas 

The following automatic conversions were performed:

'_atom_sites_solution_hydrogens' value 'difmap & geom' was changed to
'mixed'.

Automatic conversion script
Id: cif_fix_values 6452 2018-10-05 10:23:21Z andrius 
;
_cod_database_code 4023303

loop_
_symmetry_equiv_pos_as_xyz
'x, y, z'
'-x+1/2, -y, z+1/2'
'-x, y+1/2, -z+1/2'
'x+1/2, -y+1/2, -z'

loop_
_atom_site_label
_atom_site_type_symbol
_atom_site_fract_x
_atom_site_fract_y
_atom_site_fract_z
_atom_site_U_iso_or_equiv
_atom_site_adp_type
_atom_site_occupancy
_atom_site_symmetry_multiplicity
_atom_site_calc_flag
_atom_site_refinement_flags
_atom_site_disorder_assembly
_atom_site_disorder_group
O1 O 0.16192(19) 0.21803(7) 0.12872(4) 0.0278(3) Uani 1 1 d . . .
O2 O -0.12047(19) 0.03130(6) 0.22404(4) 0.0267(3) Uani 1 1 d . . .
O3 O -0.09625(19) 0.15543(6) 0.25508(4) 0.0264(3) Uani 1 1 d . . .
O4 O 0.42608(18) 0.08375(7) 0.16283(4) 0.0260(3) Uani 1 1 d . . .
O5 O 0.63296(18) -0.09550(7) 0.10688(4) 0.0294(3) Uani 1 1 d . . .
O6 O 0.47250(16) -0.09513(7) 0.17854(4) 0.0242(2) Uani 1 1 d . . .
O7 O 0.60518(18) 0.08091(7) 0.07472(4) 0.0254(2) Uani 1 1 d . . .
O8 O 0.50233(18) 0.04292(6) -0.00033(4) 0.0252(3) Uani 1 1 d . . .
N1 N 0.0063(2) 0.13296(7) 0.18018(5) 0.0227(3) Uani 1 1 d . . .
N2 N 0.33965(19) -0.00398(7) 0.06333(4) 0.0180(3) Uani 1 1 d . . .
C1 C 0.0709(3) 0.21487(9) 0.17579(6) 0.0223(3) Uani 1 1 d . . .
C2 C 0.0985(3) 0.15077(10) 0.10143(6) 0.0261(4) Uani 1 1 d . . .
C3 C 0.0691(3) 0.08546(9) 0.13843(5) 0.0210(3) Uani 1 1 d . . .
C4 C 0.2567(2) 0.03607(9) 0.15123(6) 0.0198(3) Uani 1 1 d . . .
C5 C 0.3069(2) -0.02970(9) 0.11418(5) 0.0182(3) Uani 1 1 d . . .
C6 C 0.1269(2) -0.08848(10) 0.10880(6) 0.0219(3) Uani 1 1 d . . .
C7 C 0.0287(2) -0.06852(10) 0.06019(6) 0.0224(3) Uani 1 1 d . . .
C8 C 0.2090(2) -0.04690(9) 0.02815(6) 0.0201(3) Uani 1 1 d . . .
C9 C 0.4930(2) 0.04263(9) 0.04827(5) 0.0194(3) Uani 1 1 d . . .
C10 C -0.0987(2) 0.27469(9) 0.17932(5) 0.0211(3) Uani 1 1 d . . .
C11 C -0.2858(3) 0.26356(10) 0.15693(6) 0.0263(4) Uani 1 1 d . . .
C12 C -0.4310(3) 0.32223(11) 0.15789(7) 0.0337(4) Uani 1 1 d . . .
C13 C -0.3928(3) 0.39237(11) 0.18134(7) 0.0372(4) Uani 1 1 d . . .
C14 C -0.2085(3) 0.40369(11) 0.20449(7) 0.0369(5) Uani 1 1 d . . .
C15 C -0.0624(3) 0.34513(10) 0.20326(6) 0.0265(4) Uani 1 1 d . . .
C16 C -0.0761(2) 0.10016(9) 0.22032(5) 0.0222(3) Uani 1 1 d . . .
C17 C -0.2333(3) 0.14277(10) 0.29665(6) 0.0266(4) Uani 1 1 d . . .
C18 C -0.4468(3) 0.12584(14) 0.27829(8) 0.0391(5) Uani 1 1 d . . .
C19 C -0.1525(4) 0.07805(13) 0.32900(7) 0.0374(5) Uani 1 1 d . . .
C20 C -0.2223(4) 0.22224(12) 0.32183(7) 0.0361(4) Uani 1 1 d . . .
C21 C 0.4931(2) -0.07531(9) 0.13196(5) 0.0197(3) Uani 1 1 d . . .
C22 C 0.6407(3) -0.13806(11) 0.19940(7) 0.0285(4) Uani 1 1 d . . .
C23 C 0.3165(3) -0.11678(9) 0.00645(6) 0.0229(3) Uani 1 1 d . . .
C24 C 0.2713(3) -0.15006(11) -0.03510(7) 0.0362(4) Uani 1 1 d . . .
C25 C 0.1033(6) -0.12311(17) -0.06741(10) 0.0958(12) Uani 1 1 d . . .
H25A H 0.1608 -0.0998 -0.0969 0.115 Uiso 1 1 calc R . .
H25B H 0.0210 -0.0838 -0.0504 0.115 Uiso 1 1 calc R . .
H25C H 0.0177 -0.1680 -0.0762 0.115 Uiso 1 1 calc R . .
C26 C 0.3848(5) -0.22093(14) -0.05354(9) 0.0518(6) Uani 1 1 d . . .
C27 C 0.6027(3) 0.10623(9) -0.02776(6) 0.0237(3) Uani 1 1 d . . .
C28 C 0.5252(4) 0.18524(12) -0.01105(8) 0.0418(5) Uani 1 1 d . . .
C29 C 0.5358(3) 0.08903(13) -0.07945(6) 0.0347(4) Uani 1 1 d . . .
C30 C 0.8312(3) 0.09889(15) -0.02301(8) 0.0392(5) Uani 1 1 d . . .
H4 H 0.493(4) 0.0871(14) 0.1371(8) 0.050(7) Uiso 1 1 d . . .
H1A H 0.176(3) 0.2293(10) 0.1989(6) 0.020(4) Uiso 1 1 d . . .
H2A H 0.208(3) 0.1390(11) 0.0782(6) 0.026(5) Uiso 1 1 d . . .
H2B H -0.034(3) 0.1626(9) 0.0834(6) 0.021(4) Uiso 1 1 d . . .
H3A H -0.041(3) 0.0500(10) 0.1300(6) 0.021(4) Uiso 1 1 d . . .
H4A H 0.224(2) 0.0067(9) 0.1827(6) 0.015(4) Uiso 1 1 d . . .
H6A H 0.038(3) -0.0835(10) 0.1364(6) 0.021(4) Uiso 1 1 d . . .
H6B H 0.180(2) -0.1411(10) 0.1069(5) 0.012(4) Uiso 1 1 d . . .
H7A H -0.065(3) -0.0241(11) 0.0637(6) 0.031(5) Uiso 1 1 d . . .
H7B H -0.047(3) -0.1121(10) 0.0453(6) 0.027(5) Uiso 1 1 d . . .
H8A H 0.169(2) -0.0110(9) 0.0025(6) 0.015(4) Uiso 1 1 d . . .
H11A H -0.312(3) 0.2150(12) 0.1409(7) 0.035(5) Uiso 1 1 d . . .
H12A H -0.565(4) 0.3119(12) 0.1408(7) 0.048(6) Uiso 1 1 d . . .
H13A H -0.486(4) 0.4333(13) 0.1837(7) 0.051(6) Uiso 1 1 d . . .
H14A H -0.179(3) 0.4509(12) 0.2221(7) 0.040(5) Uiso 1 1 d . . .
H15A H 0.068(3) 0.3530(10) 0.2185(6) 0.027(5) Uiso 1 1 d . . .
H18A H -0.452(4) 0.0778(14) 0.2618(8) 0.054(7) Uiso 1 1 d . . .
H18B H -0.490(4) 0.1699(13) 0.2551(8) 0.055(6) Uiso 1 1 d . . .
H18C H -0.546(4) 0.1228(12) 0.3067(8) 0.050(6) Uiso 1 1 d . . .
H19A H -0.010(3) 0.0881(11) 0.3377(7) 0.035(5) Uiso 1 1 d . . .
H19B H -0.160(3) 0.0285(12) 0.3133(7) 0.038(5) Uiso 1 1 d . . .
H19C H -0.230(3) 0.0778(12) 0.3586(8) 0.041(6) Uiso 1 1 d . . .
H20A H -0.078(4) 0.2320(12) 0.3343(7) 0.043(6) Uiso 1 1 d . . .
H20B H -0.318(3) 0.2229(12) 0.3500(7) 0.040(5) Uiso 1 1 d . . .
H20C H -0.261(3) 0.2636(12) 0.2995(7) 0.041(6) Uiso 1 1 d . . .
H22A H 0.671(3) -0.1825(11) 0.1785(6) 0.023(5) Uiso 1 1 d . . .
H22B H 0.598(3) -0.1536(11) 0.2307(7) 0.031(5) Uiso 1 1 d . . .
H22C H 0.761(3) -0.1011(12) 0.2008(7) 0.043(6) Uiso 1 1 d . . .
H23A H 0.421(3) -0.1381(11) 0.0252(6) 0.030(5) Uiso 1 1 d . . .
H26A H 0.293(4) -0.2647(17) -0.0611(10) 0.078(9) Uiso 1 1 d . . .
H26B H 0.488(4) -0.2393(13) -0.0295(8) 0.055(7) Uiso 1 1 d . . .
H26C H 0.448(5) -0.2093(16) -0.0852(10) 0.085(9) Uiso 1 1 d . . .
H28A H 0.579(4) 0.2246(13) -0.0331(8) 0.050(6) Uiso 1 1 d . . .
H28B H 0.378(4) 0.1822(12) -0.0145(7) 0.044(6) Uiso 1 1 d . . .
H28C H 0.561(4) 0.2004(13) 0.0235(8) 0.055(6) Uiso 1 1 d . . .
H29A H 0.598(3) 0.1273(11) -0.1011(7) 0.037(5) Uiso 1 1 d . . .
H29B H 0.386(4) 0.0919(13) -0.0814(7) 0.051(6) Uiso 1 1 d . . .
H29C H 0.578(3) 0.0344(13) -0.0870(7) 0.042(6) Uiso 1 1 d . . .
H30A H 0.899(4) 0.1359(13) -0.0450(8) 0.056(7) Uiso 1 1 d . . .
H30B H 0.875(4) 0.0420(15) -0.0335(8) 0.064(7) Uiso 1 1 d . . .
H30C H 0.877(3) 0.1076(12) 0.0106(8) 0.046(6) Uiso 1 1 d . . .

loop_
_atom_site_aniso_label
_atom_site_aniso_U_11
_atom_site_aniso_U_22
_atom_site_aniso_U_33
_atom_site_aniso_U_23
_atom_site_aniso_U_13
_atom_site_aniso_U_12
O1 0.0333(7) 0.0231(6) 0.0271(6) 0.0036(5) 0.0095(5) 0.0013(5)
O2 0.0342(7) 0.0189(6) 0.0270(6) 0.0014(5) 0.0070(5) 0.0012(5)
O3 0.0383(7) 0.0222(6) 0.0188(5) -0.0002(5) 0.0079(5) 0.0020(6)
O4 0.0290(6) 0.0280(6) 0.0210(6) -0.0043(5) -0.0016(5) -0.0025(5)
O5 0.0210(6) 0.0392(7) 0.0280(6) 0.0064(5) 0.0043(5) 0.0075(6)
O6 0.0226(6) 0.0274(6) 0.0227(5) 0.0072(5) 0.0015(5) 0.0054(5)
O7 0.0264(6) 0.0276(6) 0.0221(5) 0.0005(5) -0.0005(5) -0.0073(5)
O8 0.0356(6) 0.0223(5) 0.0176(5) 0.0018(5) 0.0016(5) -0.0081(5)
N1 0.0309(7) 0.0172(6) 0.0202(6) 0.0000(5) 0.0065(6) 0.0024(6)
N2 0.0189(6) 0.0192(6) 0.0159(6) 0.0002(5) -0.0005(5) -0.0005(5)
C1 0.0252(8) 0.0210(8) 0.0207(8) 0.0023(6) 0.0014(7) -0.0018(7)
C2 0.0335(10) 0.0238(8) 0.0211(8) 0.0033(7) 0.0053(8) 0.0075(8)
C3 0.0250(8) 0.0202(8) 0.0179(7) -0.0006(6) 0.0040(6) 0.0037(7)
C4 0.0215(8) 0.0204(8) 0.0173(7) 0.0008(6) 0.0020(6) 0.0020(7)
C5 0.0174(7) 0.0189(7) 0.0183(7) 0.0023(6) 0.0025(6) -0.0014(6)
C6 0.0172(8) 0.0212(8) 0.0273(8) 0.0012(7) 0.0029(7) -0.0020(7)
C7 0.0186(8) 0.0229(8) 0.0258(8) -0.0021(7) -0.0003(6) -0.0013(7)
C8 0.0192(7) 0.0202(8) 0.0211(8) -0.0014(7) -0.0041(6) -0.0016(6)
C9 0.0221(8) 0.0175(7) 0.0185(7) 0.0019(6) 0.0010(6) 0.0031(7)
C10 0.0255(8) 0.0202(7) 0.0175(7) 0.0033(6) 0.0036(7) -0.0019(7)
C11 0.0280(9) 0.0231(8) 0.0278(9) 0.0003(7) 0.0013(7) -0.0044(7)
C12 0.0238(9) 0.0376(10) 0.0396(10) 0.0100(8) 0.0010(8) 0.0009(8)
C13 0.0375(11) 0.0268(9) 0.0474(11) 0.0060(8) 0.0157(10) 0.0081(9)
C14 0.0519(12) 0.0204(9) 0.0386(10) -0.0054(8) 0.0121(9) -0.0013(9)
C15 0.0300(10) 0.0257(8) 0.0237(8) -0.0018(7) 0.0021(7) -0.0030(8)
C16 0.0244(8) 0.0219(8) 0.0203(7) 0.0012(6) 0.0011(6) 0.0042(7)
C17 0.0338(10) 0.0289(9) 0.0170(7) 0.0007(7) 0.0060(7) 0.0062(8)
C18 0.0371(12) 0.0486(13) 0.0316(10) -0.0050(10) 0.0067(9) 0.0025(10)
C19 0.0529(14) 0.0330(11) 0.0263(10) 0.0070(9) 0.0064(9) 0.0087(10)
C20 0.0504(13) 0.0335(10) 0.0243(9) -0.0042(8) 0.0059(9) 0.0093(10)
C21 0.0183(8) 0.0187(7) 0.0220(7) 0.0017(6) 0.0005(6) -0.0025(6)
C22 0.0261(9) 0.0307(9) 0.0287(9) 0.0083(8) -0.0027(8) 0.0031(8)
C23 0.0232(9) 0.0209(8) 0.0246(8) -0.0006(7) 0.0005(7) 0.0014(7)
C24 0.0505(12) 0.0301(9) 0.0279(9) -0.0063(8) -0.0028(8) 0.0061(9)
C25 0.142(3) 0.0790(19) 0.0659(17) -0.0438(15) -0.065(2) 0.057(2)
C26 0.0759(18) 0.0388(12) 0.0407(12) -0.0148(10) 0.0024(13) 0.0139(13)
C27 0.0268(8) 0.0222(8) 0.0221(8) 0.0071(6) 0.0038(7) -0.0005(7)
C28 0.0579(15) 0.0267(10) 0.0410(12) 0.0077(9) 0.0081(11) 0.0062(10)
C29 0.0393(11) 0.0411(11) 0.0238(9) 0.0086(8) 0.0001(8) -0.0034(10)
C30 0.0259(10) 0.0613(14) 0.0304(10) 0.0084(10) 0.0031(8) -0.0043(10)

loop_
_atom_type_symbol
_atom_type_description
_atom_type_scat_dispersion_real
_atom_type_scat_dispersion_imag
_atom_type_scat_source
C C 0.0033 0.0016 'International Tables Vol C Tables 4.2.6.8 and 6.1.1.4'
H H 0.0000 0.0000 'International Tables Vol C Tables 4.2.6.8 and 6.1.1.4'
N N 0.0061 0.0033 'International Tables Vol C Tables 4.2.6.8 and 6.1.1.4'
O O 0.0106 0.0060 'International Tables Vol C Tables 4.2.6.8 and 6.1.1.4'

loop_
_geom_angle_atom_site_label_1
_geom_angle_atom_site_label_2
_geom_angle_atom_site_label_3
_geom_angle
_geom_angle_site_symmetry_1
_geom_angle_site_symmetry_3
_geom_angle_publ_flag
C1 O1 C2 108.94(12) . . ?
C16 O3 C17 120.66(13) . . ?
C21 O6 C22 115.64(13) . . ?
C9 O8 C27 122.42(12) . . ?
C16 N1 C1 125.28(13) . . ?
C16 N1 C3 121.83(13) . . ?
C1 N1 C3 112.27(12) . . ?
C9 N2 C5 124.93(12) . . ?
C9 N2 C8 121.37(12) . . ?
C5 N2 C8 112.76(12) . . ?
O1 C1 N1 103.46(12) . . ?
O1 C1 C10 109.97(12) . . ?
N1 C1 C10 114.92(13) . . ?
O1 C2 C3 105.62(13) . . ?
N1 C3 C2 99.15(12) . . ?
N1 C3 C4 110.40(13) . . ?
C2 C3 C4 116.89(14) . . ?
O4 C4 C3 111.78(13) . . ?
O4 C4 C5 113.26(13) . . ?
C3 C4 C5 114.55(13) . . ?
N2 C5 C21 109.62(12) . . ?
N2 C5 C4 116.09(12) . . ?
C21 C5 C4 109.02(12) . . ?
N2 C5 C6 102.12(12) . . ?
C21 C5 C6 108.24(12) . . ?
C4 C5 C6 111.37(13) . . ?
C7 C6 C5 105.22(13) . . ?
C8 C7 C6 103.46(13) . . ?
N2 C8 C23 112.04(13) . . ?
N2 C8 C7 100.99(12) . . ?
C23 C8 C7 113.85(14) . . ?
O7 C9 O8 124.41(14) . . ?
O7 C9 N2 125.48(13) . . ?
O8 C9 N2 110.10(13) . . ?
C15 C10 C11 118.74(16) . . ?
C15 C10 C1 118.96(15) . . ?
C11 C10 C1 122.19(14) . . ?
C12 C11 C10 120.34(17) . . ?
C13 C12 C11 120.52(19) . . ?
C12 C13 C14 119.73(18) . . ?
C13 C14 C15 119.77(17) . . ?
C14 C15 C10 120.89(18) . . ?
O2 C16 O3 126.20(14) . . ?
O2 C16 N1 124.38(14) . . ?
O3 C16 N1 109.41(13) . . ?
O3 C17 C19 110.45(14) . . ?
O3 C17 C18 109.53(13) . . ?
C19 C17 C18 112.49(17) . . ?
O3 C17 C20 101.26(14) . . ?
C19 C17 C20 111.19(16) . . ?
C18 C17 C20 111.35(16) . . ?
O5 C21 O6 124.02(14) . . ?
O5 C21 C5 125.01(14) . . ?
O6 C21 C5 110.78(13) . . ?
C24 C23 C8 125.52(16) . . ?
C23 C24 C25 123.79(18) . . ?
C23 C24 C26 121.87(19) . . ?
C25 C24 C26 114.33(18) . . ?
O8 C27 C28 110.09(14) . . ?
O8 C27 C30 109.90(14) . . ?
C28 C27 C30 112.49(18) . . ?
O8 C27 C29 102.15(14) . . ?
C28 C27 C29 111.08(16) . . ?
C30 C27 C29 110.66(16) . . ?

loop_
_geom_bond_atom_site_label_1
_geom_bond_atom_site_label_2
_geom_bond_distance
_geom_bond_site_symmetry_2
_geom_bond_publ_flag
O1 C1 1.4298(19) . ?
O1 C2 1.432(2) . ?
O2 C16 1.2125(19) . ?
O3 C16 1.3493(19) . ?
O3 C17 1.4741(19) . ?
O4 C4 1.4153(19) . ?
O5 C21 1.2010(19) . ?
O6 C21 1.3345(18) . ?
O6 C22 1.446(2) . ?
O7 C9 1.2250(18) . ?
O8 C9 1.3411(17) . ?
O8 C27 1.4730(18) . ?
N1 C16 1.353(2) . ?
N1 C1 1.463(2) . ?
N1 C3 1.4659(19) . ?
N2 C9 1.349(2) . ?
N2 C5 1.4841(19) . ?
N2 C8 1.4877(19) . ?
C1 C10 1.514(2) . ?
C2 C3 1.521(2) . ?
C3 C4 1.535(2) . ?
C4 C5 1.551(2) . ?
C5 C21 1.531(2) . ?
C5 C6 1.558(2) . ?
C6 C7 1.526(2) . ?
C7 C8 1.524(2) . ?
C8 C23 1.508(2) . ?
C10 C15 1.390(2) . ?
C10 C11 1.390(2) . ?
C11 C12 1.383(3) . ?
C12 C13 1.381(3) . ?
C13 C14 1.384(3) . ?
C14 C15 1.385(3) . ?
C17 C19 1.514(3) . ?
C17 C18 1.521(3) . ?
C17 C20 1.522(3) . ?
C23 C24 1.312(2) . ?
C24 C25 1.492(3) . ?
C24 C26 1.507(3) . ?
C27 C28 1.511(3) . ?
C27 C30 1.514(3) . ?
C27 C29 1.520(2) . ?

loop_
_geom_torsion_atom_site_label_1
_geom_torsion_atom_site_label_2
_geom_torsion_atom_site_label_3
_geom_torsion_atom_site_label_4
_geom_torsion
_geom_torsion_site_symmetry_1
_geom_torsion_site_symmetry_2
_geom_torsion_site_symmetry_3
_geom_torsion_site_symmetry_4
_geom_torsion_publ_flag
C2 O1 C1 N1 17.17(16) . . . . ?
C2 O1 C1 C10 -106.06(15) . . . . ?
C16 N1 C1 O1 175.19(15) . . . . ?
C3 N1 C1 O1 4.13(17) . . . . ?
C16 N1 C1 C10 -64.9(2) . . . . ?
C3 N1 C1 C10 124.02(14) . . . . ?
C1 O1 C2 C3 -31.51(17) . . . . ?
C16 N1 C3 C2 166.98(15) . . . . ?
C1 N1 C3 C2 -21.61(17) . . . . ?
C16 N1 C3 C4 -69.75(19) . . . . ?
C1 N1 C3 C4 101.66(15) . . . . ?
O1 C2 C3 N1 31.10(16) . . . . ?
O1 C2 C3 C4 -87.42(17) . . . . ?
N1 C3 C4 O4 -62.57(16) . . . . ?
C2 C3 C4 O4 49.69(18) . . . . ?
N1 C3 C4 C5 166.88(13) . . . . ?
C2 C3 C4 C5 -80.86(18) . . . . ?
C9 N2 C5 C21 -59.31(18) . . . . ?
C8 N2 C5 C21 109.65(14) . . . . ?
C9 N2 C5 C4 64.72(19) . . . . ?
C8 N2 C5 C4 -126.32(14) . . . . ?
C9 N2 C5 C6 -173.93(14) . . . . ?
C8 N2 C5 C6 -4.97(15) . . . . ?
O4 C4 C5 N2 -72.82(16) . . . . ?
C3 C4 C5 N2 57.01(18) . . . . ?
O4 C4 C5 C21 51.54(16) . . . . ?
C3 C4 C5 C21 -178.64(12) . . . . ?
O4 C4 C5 C6 170.90(12) . . . . ?
C3 C4 C5 C6 -59.27(17) . . . . ?
N2 C5 C6 C7 -19.62(15) . . . . ?
C21 C5 C6 C7 -135.25(13) . . . . ?
C4 C5 C6 C7 104.93(14) . . . . ?
C5 C6 C7 C8 36.63(16) . . . . ?
C9 N2 C8 C23 75.06(18) . . . . ?
C5 N2 C8 C23 -94.35(15) . . . . ?
C9 N2 C8 C7 -163.41(13) . . . . ?
C5 N2 C8 C7 27.19(15) . . . . ?
C6 C7 C8 N2 -38.01(15) . . . . ?
C6 C7 C8 C23 82.24(16) . . . . ?
C27 O8 C9 O7 -19.5(2) . . . . ?
C27 O8 C9 N2 158.86(13) . . . . ?
C5 N2 C9 O7 -13.2(2) . . . . ?
C8 N2 C9 O7 178.71(15) . . . . ?
C5 N2 C9 O8 168.47(13) . . . . ?
C8 N2 C9 O8 0.41(19) . . . . ?
O1 C1 C10 C15 -101.30(16) . . . . ?
N1 C1 C10 C15 142.48(15) . . . . ?
O1 C1 C10 C11 74.76(19) . . . . ?
N1 C1 C10 C11 -41.5(2) . . . . ?
C15 C10 C11 C12 1.1(2) . . . . ?
C1 C10 C11 C12 -174.99(15) . . . . ?
C10 C11 C12 C13 -0.4(3) . . . . ?
C11 C12 C13 C14 -0.7(3) . . . . ?
C12 C13 C14 C15 1.1(3) . . . . ?
C13 C14 C15 C10 -0.4(3) . . . . ?
C11 C10 C15 C14 -0.7(2) . . . . ?
C1 C10 C15 C14 175.54(15) . . . . ?
C17 O3 C16 O2 -19.2(2) . . . . ?
C17 O3 C16 N1 162.08(14) . . . . ?
C1 N1 C16 O2 -176.54(16) . . . . ?
C3 N1 C16 O2 -6.3(3) . . . . ?
C1 N1 C16 O3 2.2(2) . . . . ?
C3 N1 C16 O3 172.48(14) . . . . ?
C16 O3 C17 C19 68.0(2) . . . . ?
C16 O3 C17 C18 -56.43(19) . . . . ?
C16 O3 C17 C20 -174.11(15) . . . . ?
C22 O6 C21 O5 5.2(2) . . . . ?
C22 O6 C21 C5 -179.53(13) . . . . ?
N2 C5 C21 O5 -8.4(2) . . . . ?
C4 C5 C21 O5 -136.52(16) . . . . ?
C6 C5 C21 O5 102.19(17) . . . . ?
N2 C5 C21 O6 176.35(12) . . . . ?
C4 C5 C21 O6 48.28(16) . . . . ?
C6 C5 C21 O6 -73.02(16) . . . . ?
N2 C8 C23 C24 -156.92(17) . . . . ?
C7 C8 C23 C24 89.3(2) . . . . ?
C8 C23 C24 C25 -0.2(3) . . . . ?
C8 C23 C24 C26 -178.78(19) . . . . ?
C9 O8 C27 C28 -50.8(2) . . . . ?
C9 O8 C27 C30 73.61(19) . . . . ?
C9 O8 C27 C29 -168.89(15) . . . . ?

loop_
_cod_related_entry_id
_cod_related_entry_database
_cod_related_entry_code
1 ChemSpider 30658645
